data_2201246
loop_
_publ_author_name
'Kolitsch, Uwe'

_publ_section_title ' K~4~(CrO~4~)(NO~3~)~2~, the first chromate(VI)-nitrate'
_journal_name_full 'Acta Crystallographica, Section E'
_journal_page_first i88
_journal_page_last i90
_journal_paper_doi 10.1107/S1600536802016008
_journal_volume 58
_journal_year 2002
_chemical_formula_structural 'K4 (Cr O4) (N O3)2'
_chemical_formula_sum 'Cr K4 N2 O10'
_chemical_formula_weight 396.42
_chemical_name_common 'potassium chromate dinitrate'
_space_group_IT_number 14
_symmetry_cell_setting monoclinic
_symmetry_space_group_name_Hall '-P 2ybc'
_symmetry_space_group_name_H-M 'P 1 21/c 1'
_cell_angle_alpha 90.00
_cell_angle_beta 106.31(3)
_cell_angle_gamma 90.00
_cell_formula_units_Z 4
_cell_length_a 10.143(2)
_cell_length_b 11.149(2)
_cell_length_c 9.837(2)
_cell_measurement_temperature 293(2)
_cell_volume 1067.6(4)
_database_code_amcsd 0010386
_diffrn_ambient_temperature 293(2)
_exptl_crystal_density_diffrn 2.466
_cod_original_sg_symbol_H-M 'P 21/c'
_cod_database_code 2201246
_amcsd_formula_title K4(CrO4)(NO3)2

loop_
_space_group_symop_operation_xyz
'x, y, z'
'-x, y+1/2, -z+1/2'
'-x, -y, -z'
'x, -y-1/2, z-1/2'

loop_
_atom_site_label
_atom_site_fract_x
_atom_site_fract_y
_atom_site_fract_z
_atom_site_U_iso_or_equiv
_atom_site_adp_type
_atom_site_calc_flag
_atom_site_refinement_flags
_atom_site_occupancy
_atom_site_disorder_assembly
_atom_site_disorder_group
_atom_site_type_symbol
K1 0.35921(5) 0.12280(5) 0.03356(5) 0.02566(15) Uani d . 1 . . K
K2 0.36336(5) 0.87896(5) 0.53445(6) 0.02938(15) Uani d . 1 . . K
K3 0.09503(6) 0.62574(5) 0.61292(6) 0.02560(14) Uani d . 1 . . K
K4 0.08402(6) 0.12720(5) 0.60806(5) 0.02717(15) Uani d . 1 . . K
Cr 0.20415(4) 0.88240(3) 0.80931(4) 0.01722(12) Uani d . 1 . . Cr
N1 0.1539(2) 0.37197(17) 0.7980(2) 0.0214(4) Uani d . 1 . . N
N2 0.5070(2) 0.63781(19) 0.7679(2) 0.0261(5) Uani d . 1 . . N
O1 0.15608(18) 0.46875(16) 0.86197(18) 0.0296(4) Uani d . 1 . . O
O2 0.14715(18) 0.27453(15) 0.85857(18) 0.0287(4) Uani d . 1 . . O
O3 0.15162(19) 0.37247(15) 0.66926(18) 0.0291(4) Uani d . 1 . . O
O4 0.3974(3) 0.5874(3) 0.7275(3) 0.0819(10) Uani d . 1 . . O
O5 0.5486(3) 0.7099(2) 0.6946(3) 0.0620(7) Uani d . 1 . . O
O6 0.4216(3) 0.1246(2) 0.6065(2) 0.0508(6) Uani d . 1 . . O
O7 0.37171(18) 0.8941(2) 0.8475(2) 0.0433(5) Uani d . 1 . . O
O8 0.15907(19) 0.75791(15) 0.87380(18) 0.0291(4) Uani d . 1 . . O
O9 0.14067(17) 0.88209(14) 0.63575(16) 0.0242(4) Uani d . 1 . . O
O10 0.14221(17) 0.99815(15) 0.87589(17) 0.0238(4) Uani d . 1 . . O

loop_
_atom_site_aniso_label
_atom_site_aniso_U_11
_atom_site_aniso_U_22
_atom_site_aniso_U_33
_atom_site_aniso_U_12
_atom_site_aniso_U_13
_atom_site_aniso_U_23
K1 0.0186(3) 0.0294(3) 0.0277(3) -0.0019(2) 0.0043(2) -0.0008(2)
K2 0.0246(3) 0.0332(4) 0.0318(3) -0.0004(2) 0.0104(2) 0.0011(2)
K3 0.0340(3) 0.0200(3) 0.0251(3) -0.0029(2) 0.0120(2) -0.0012(2)
K4 0.0404(3) 0.0192(3) 0.0209(3) 0.0034(2) 0.0070(2) 0.0002(2)
Cr 0.0178(2) 0.0173(2) 0.01624(19) 0.00061(14) 0.00418(13) 0.00013(14)
N1 0.0272(11) 0.0188(10) 0.0193(10) -0.0031(8) 0.0085(8) -0.0013(8)
N2 0.0256(12) 0.0279(12) 0.0257(11) 0.0032(8) 0.0087(9) 0.0005(9)
O1 0.0378(10) 0.0202(9) 0.0297(9) -0.0037(7) 0.0078(8) -0.0067(7)
O2 0.0345(10) 0.0217(9) 0.0303(10) 0.0034(7) 0.0099(8) 0.0062(7)
O3 0.0356(10) 0.0304(10) 0.0254(9) -0.0005(7) 0.0153(7) 0.0007(7)
O4 0.0421(15) 0.102(2) 0.104(2) -0.0279(15) 0.0245(15) -0.0573(19)
O5 0.0910(19) 0.0566(15) 0.0531(14) 0.0181(13) 0.0442(14) 0.0178(13)
O6 0.0642(15) 0.0468(14) 0.0357(12) -0.0108(10) 0.0047(11) -0.0043(10)
O7 0.0157(9) 0.0647(15) 0.0466(12) -0.0019(8) 0.0039(8) -0.0052(10)
O8 0.0425(11) 0.0197(9) 0.0271(9) -0.0012(7) 0.0130(8) 0.0041(7)
O9 0.0275(9) 0.0261(9) 0.0181(8) -0.0003(7) 0.0049(7) -0.0016(7)
O10 0.0291(9) 0.0201(9) 0.0231(8) 0.0022(6) 0.0087(7) -0.0030(7)

loop_
_geom_bond_atom_site_label_1
_geom_bond_atom_site_label_2
_geom_bond_site_symmetry_2
_geom_bond_distance
_geom_bond_publ_flag
K1 O7 3_666 2.657(2) yes
K1 O10 1_544 2.6952(18) yes
K1 O3 4_565 2.7923(19) yes
K1 O5 2_645 2.834(2) yes
K1 O2 1_554 2.8934(19) yes
K1 O6 4_565 2.931(2) yes
K1 O4 4_565 2.978(3) yes
K1 O7 1_544 3.162(2) yes
K1 O5 3_666 3.178(3) yes
K1 N2 3_666 3.360(2) ?
K1 Cr 1_544 3.5461(9) ?
K1 K3 4_565 4.0796(9) ?
K2 O8 4_575 2.698(2) yes
K2 O9 . 2.7129(18) yes
K2 O5 . 2.811(3) yes
K2 O6 1_565 2.849(2) yes
K2 O1 4_575 2.8598(19) yes
K2 O6 3_666 2.895(3) yes
K2 O7 . 3.061(2) yes
K2 O4 4_575 3.156(3) yes
K2 N2 4_575 3.343(2) ?
K2 Cr . 3.5173(10) ?
K2 Cr 4_575 3.7409(9) ?
K2 K2 3_676 4.0600(12) ?
K3 O10 2_546 2.8239(18) yes
K3 O10 4_575 2.8637(18) yes
K3 O8 . 2.8710(19) yes
K3 O9 . 2.8939(18) yes
K3 O3 . 2.9037(19) yes
K3 O8 4_575 2.9148(19) yes
K3 O1 . 2.932(2) yes
K3 O4 . 2.986(3) yes
K3 O2 2_556 3.0416(19) yes
K3 O3 3_566 3.172(2) yes
K3 N1 . 3.327(2) ?
K3 Cr . 3.4560(8) ?
K4 O9 1_545 2.7900(17) yes
K4 O9 3_566 2.808(2) yes
K4 O3 . 2.8422(19) yes
K4 O2 . 2.8800(19) yes
K4 O8 2_546 2.9125(19) yes
K4 O10 1_545 2.9131(18) yes
K4 O2 4_565 2.918(2) yes
K4 O1 4_565 2.921(2) yes
K4 O1 2_546 3.089(2) yes
K4 N1 . 3.271(2) ?
K4 N1 4_565 3.319(2) ?
K4 Cr 1_545 3.3908(9) ?
Cr O7 . 1.6395(19) yes
Cr O8 . 1.6434(17) yes
Cr O9 . 1.6468(16) yes
Cr O10 . 1.6494(16) yes
Cr K4 1_565 3.3908(9) ?
Cr K3 4_576 3.4656(10) ?
Cr K1 1_566 3.5461(9) ?
Cr K2 4_576 3.7409(9) ?
N1 O1 . 1.246(2) yes
N1 O2 . 1.250(2) yes
N1 O3 . 1.261(3) yes
N2 O4 . 1.209(3) yes
N2 O5 . 1.231(3) yes
N2 O6 2_656 1.253(3) yes
N2 K2 4_576 3.343(2) ?
O1 K2 4_576 2.8598(19) ?
O1 K4 4_566 2.921(2) ?
O1 K4 2_556 3.089(2) ?
O2 K1 1_556 2.8934(19) ?
O2 K4 4_566 2.918(2) ?
O2 K3 2_546 3.0416(19) ?
O3 K1 4_566 2.7923(19) ?
O3 K3 3_566 3.172(2) ?
O4 K1 4_566 2.978(3) ?
O4 K2 4_576 3.156(3) ?
O5 K1 2_655 2.834(2) ?
O5 K1 3_666 3.178(3) ?
O6 N2 2_646 1.253(3) ?
O6 K2 1_545 2.849(2) ?
O6 K2 3_666 2.895(3) ?
O6 K1 4_566 2.931(2) ?
O7 K1 3_666 2.657(2) ?
O7 K1 1_566 3.162(2) ?
O8 K2 4_576 2.698(2) ?
O8 K4 2_556 2.9125(19) ?
O8 K3 4_576 2.9148(19) ?
O9 K4 1_565 2.7900(17) ?
O9 K4 3_566 2.808(2) ?
O10 K1 1_566 2.6952(18) ?
O10 K3 2_556 2.8239(17) ?
O10 K3 4_576 2.8637(18) ?
O10 K4 1_565 2.9131(18) ?

loop_
_cod_related_entry_id
_cod_related_entry_database
_cod_related_entry_code
1 AMCSD 0010386
